data_4030499
loop_
_publ_author_name
'Krebs, B.'
'Brommelhaus, A.'
'Kersting, B.'
'Nienhaus, M.'

_publ_section_title
;
 Novel main group thiolates as possible sulfide precursors in CVD.
 Preparation, structures, and properties of Tl(SC6H11) and
 Pb(Sc6H4-p-CH3)2
;
_journal_issue Supp
_journal_name_full 'European Journal of Solid State and Inorganic Chemistry'
_journal_page_first 167
_journal_page_last 170
_journal_volume 29
_journal_year 1992
_chemical_formula_sum 'C14 H14 Pb S2'
_chemical_formula_weight 453.58
_space_group_IT_number 14
_symmetry_cell_setting monoclinic
_symmetry_Int_Tables_number 14
_symmetry_space_group_name_Hall '-P 2ybc'
_symmetry_space_group_name_H-M 'P 1 21/c 1'
_cell_angle_alpha 90
_cell_angle_beta 94.60(8)
_cell_angle_gamma 90
_cell_formula_units_Z 4
_cell_length_a 31.929(34)
_cell_length_b 5.966(5)
_cell_length_c 7.178(6)
_cell_volume 1363(2)
_diffrn_ambient_temperature 150
_diffrn_radiation_probe x-ray
_diffrn_radiation_type MoK\a
_diffrn_radiation_wavelength 0.71019
_exptl_absorpt_coefficient_mu 1.274
_exptl_crystal_density_diffrn 2.21
_exptl_crystal_density_meas 2.20
_refine_ls_number_parameters 154
_refine_ls_number_reflns 2614
_refine_ls_R_factor_gt 0.0309
_refine_ls_wR_factor_gt 0.0419
_cod_data_source_file EJSSIC-1992-29-Suppl-167-180-2.cif
_cod_data_source_block C14H14S2Pb
_cod_original_cell_volume 1362(2)
_cod_original_sg_symbol_H-M 'P 21/c'
_cod_database_code 4030499

loop_
_symmetry_equiv_pos_site_id
_symmetry_equiv_pos_as_xyz
1 x,y,z
2 -x,1/2+y,1/2-z
3 -x,-y,-z
4 x,1/2-y,1/2+z

loop_
_atom_site_label
_atom_site_type_symbol
_atom_site_thermal_displace_type
_atom_site_fract_x
_atom_site_fract_y
_atom_site_fract_z
_atom_site_occupancy
_atom_site_U_iso_or_equiv
Pb Pb Uiso 0.25716(1) 0.58621(3) 0.58615(3) 1.000 0.0214(1)
SL S Uiso 0.31059(4) 0.8472(2) 0.7872(2) 1.000 0.0195(4)
S2 S Uiso 0.22691(5) 0.9947(3) 0.5087(2) 1.000 0.0266(5)
C11 C Uiso 0.3538(2) 0.6579(10) 0.8266(7) 1.000 0.019(2)
C12 C Uiso 0.3490(2) 0.4401(9) 0.8975(8) 1.000 0.022(2)
C13 C Uiso 0.3841(2) 0.3021(9) 0.9273(7) 1.000 0.019(2)
C14 C Uiso 0.4237(2) 0.3721(9) 0.8859(8) 1.000 0.022(2)
C15 C Uiso 0.4276(2) 0.5890(9) 0.8151(8) 1.000 0.021(2)
C16 C Uiso 0.3929(2) 0.7297(9) 0.7849(8) 1.000 0.021(2)
C17 C Uiso 0.4609(2) 0.2158(9) 0.9062(8) 1.000 0.025(2)
C21 C Uiso 0.1732(2) 0.9885(10) 0.4229(8) 1.000 0.023(2)
C22 C Uiso 0.1460(2) 0.8134(10) 0.4571(8) 1.000 0.025(2)
C23 C Uiso 0.1045(2) 0.8257(11) 0.3911(8) 1.000 0.030(2)
C24 C Uiso 0.0875(2) 1.0098(12) 0.2889(9) 1.000 0.028(2)
C25 C Uiso 0.1155(2) 1.1811(11) 0.2552(9) 1.000 0.027(2)
C26 C Uiso 0.1579(2) 1.1743(10) 0.3185(8) 1.000 0.025(2)
C27 C Uiso 0.0419(2) 1.0237(15) 0.2221(11) 1.000 0.042(3)

loop_
_atom_type_symbol
_atom_type_description
_atom_type_scat_dispersion_real
_atom_type_scat_dispersion_imag
_atom_type_scat_source
C C 0.0033 0.0016 ' International Tables Vol C Tables 4.2.6.8 and 6.1.1.4'
Pb Pb -3.3944 10.1111 ' International Tables Vol C Tables 4.2.6.8 and 6.1.1.4'
S S 0.1246 0.1234 ' International Tables Vol C Tables 4.2.6.8 and 6.1.1.4'

loop_
_geom_angle_atom_site_label_1
_geom_angle_atom_site_label_2
_geom_angle_atom_site_label_3
_geom_angle
_geom_angle_site_symmetry_1
_geom_angle_site_symmetry_3
_geom_angle_publ_flag
SL Pb S2 77.46(9) . . yes
SL Pb SL 86.02(9) . 4_564 yes
SL Pb S2 78.93(9) . 4_565 yes
SL Pb S2 86.83(9) 4_564 . yes
S2 Pb S2 101.43(9) . 4_565 yes
SL Pb S2 160.71(9) 4_564 4_565 yes
Pb SL C11 99.8(2) . . yes
Pb SL Pb 95.34(9) . 4_565 yes
Pb SL C11 117.8(2) 4_565 . yes
Pb S2 C21 112.2(2) . . yes
Pb S2 Pb 85.98(9) . 4_564 yes
Pb S2 C21 91.4(2) 4_564 . yes
SL C11 C12 122.4(5) . . yes
SL C11 C16 118.1(4) . . yes
C12 C11 C16 119.5(6) . . no
C11 C12 C13 119.4(6) . . no
C12 C13 C14 121.7(5) . . no
C13 C14 C15 117.8(6) . . no
C13 C14 C17 121.2(5) . . no
C15 C14 C17 121.0(6) . . no
C14 C15 C16 121.4(6) . . no
C11 C16 C15 120.2(5) . . no
S2 C21 C22 123.6(5) . . yes
S2 C21 C26 117.0(5) . . yes
C22 C21 C26 119.4(6) . . no
C21 C22 C23 119.8(6) . . no
C22 C23 C24 122.9(6) . . no
C23 C24 C25 116.0(6) . . no
C23 C24 C27 122.4(6) . . no
C25 C24 C27 121.7(6) . . no
C24 C25 C26 122.9(6) . . no
C21 C26 C25 119.0(6) . . no

loop_
_geom_bond_atom_site_label_1
_geom_bond_atom_site_label_2
_geom_bond_distance
_geom_bond_site_symmetry_2
_geom_bond_publ_flag
Pb SL 2.650(3) . yes
Pb S2 2.664(3) . yes
Pb SL 2.874(3) 4_564 yes
Pb S2 3.292(3) 4_565 yes
SL C11 1.788(7) . yes
S2 C21 1.776(7) . yes
C11 C12 1.408(8) . no
C11 C16 1.375(9) . no
C12 C13 1.393(9) . no
C13 C14 1.386(9) . no
C14 C15 1.399(8) . no
C14 C17 1.508(9) . no
C15 C16 1.393(9) . no
C21 C22 1.393(9) . no
C21 C26 1.404(9) . no
C22 C23 1.373(9) . no
C23 C24 1.405(9) . no
C24 C25 1.392(10) . no
C24 C27 1.498(9) . no
C25 C26 1.394(9) . no

loop_
_geom_torsion_atom_site_label_1
_geom_torsion_atom_site_label_2
_geom_torsion_atom_site_label_3
_geom_torsion_atom_site_label_4
_geom_torsion
_geom_torsion_site_symmetry_1
_geom_torsion_site_symmetry_3
_geom_torsion_site_symmetry_4
_geom_torsion_publ_flag
S2 Pb SL C11 -161.1(2) . . . no
S2 Pb SL Pb 79.48(9) . . 4_565 no
SL Pb SL C11 -73.5(2) 4_564 . . no
SL Pb SL Pb 167.11(9) 4_564 . 4_565 no
S2 Pb SL C11 94.4(2) 4_565 . . no
S2 Pb SL Pb -25.02(9) 4_565 . 4_565 no
SL Pb S2 C21 -159.2(2) . . . no
SL Pb S2 Pb 111.01(9) . . 4_564 no
SL Pb S2 C21 114.2(2) 4_564 . . no
SL Pb S2 Pb 24.38(9) 4_564 . 4_564 no
S2 Pb S2 C21 -83.4(2) 4_565 . . no
S2 Pb S2 Pb -173.21(9) 4_565 . 4_564 no
SL Pb SL Pb -108.55(9) . 4_564 4_564 no
SL Pb SL C11 -4.5(2) . 4_564 4_564 no
S2 Pb SL Pb -30.91(9) . 4_564 4_564 no
S2 Pb SL C11 73.1(2) . 4_564 4_564 no
SL Pb S2 Pb 27.10(9) . 4_565 4_565 no
SL Pb S2 C21 139.2(2) . 4_565 4_565 no
S2 Pb S2 Pb -47.52(10) . 4_565 4_565 no
S2 Pb S2 C21 64.6(2) . 4_565 4_565 no
Pb SL C11 C12 -51.3(5) . . . no
Pb SL C11 C16 128.4(4) . . . no
Pb SL C11 C12 50.1(5) 4_565 . . no
Pb SL C11 C16 -130.2(4) 4_565 . . no
Pb S2 C21 C22 22.9(6) . . . no
Pb S2 C21 C26 -158.5(4) . . . no
Pb S2 C21 C22 109.1(5) 4_564 . . no
Pb S2 C21 C26 -72.2(5) 4_564 . . no
SL C11 C12 C13 -179.1(4) . . . no
C16 C11 C12 C13 1.1(8) . . . no
SL C11 C16 C15 179.3(4) . . . no
C12 C11 C16 C15 -0.9(8) . . . no
C11 C12 C13 C14 -1.1(8) . . . no
C12 C13 C14 C15 0.9(8) . . . no
C12 C13 C14 C17 -175.7(5) . . . no
C13 C14 C15 C16 -0.7(8) . . . no
C17 C14 C15 C16 176.0(5) . . . no
C14 C15 C16 C11 0.7(9) . . . no
S2 C21 C22 C23 177.6(5) . . . no
C26 C21 C22 C23 -1.0(9) . . . no
S2 C21 C26 C25 -177.3(5) . . . no
C22 C21 C26 C25 1.5(9) . . . no
C21 C22 C23 C24 -0.2(9) . . . no
C22 C23 C24 C25 0.8(9) . . . no
C22 C23 C24 C27 -178.3(6) . . . no
C23 C24 C25 C26 -0.3(10) . . . no
C27 C24 C25 C26 178.9(6) . . . no
C24 C25 C26 C21 -0.8(9) . . . no
